data_4123303
loop_
_publ_author_name
'Wang, Min'
'Zhang, Xiang'
'Zhuang, Yu-Xuan'
'Xu, Yun-He'
'Loh, Teck-Peng'

_publ_section_title
;
 Pd-Catalyzed Intramolecular C-N Bond Cleavage, 1,4-Migration, sp(3) C-H
 Activation, and Heck Reaction: Four Controllable Diverse Pathways
 Depending on the Judicious Choice of the Base and Ligand.
;
_journal_name_full 'Journal of the American Chemical Society'
_journal_page_first 150115112743003
_journal_paper_doi 10.1021/ja512212x
_journal_year 2015
_chemical_formula_sum 'C21 H19 N O'
_chemical_formula_weight 301.37
_chemical_name_systematic
; 
 ? 
;
_space_group_IT_number 61
_symmetry_cell_setting orthorhombic
_symmetry_space_group_name_Hall '-P 2ac 2ab'
_symmetry_space_group_name_H-M 'P b c a'
_atom_sites_solution_hydrogens geom
_atom_sites_solution_primary direct
_atom_sites_solution_secondary difmap
_audit_creation_method SHELXL-97
_cell_angle_alpha 90.00
_cell_angle_beta 90.00
_cell_angle_gamma 90.00
_cell_formula_units_Z 8
_cell_length_a 9.0641(7)
_cell_length_b 8.8761(5)
_cell_length_c 42.950(3)
_cell_measurement_reflns_used 1729
_cell_measurement_temperature 290(2)
_cell_measurement_theta_max 29.1511
_cell_measurement_theta_min 2.9350
_cell_volume 3455.5(4)
_computing_cell_refinement 'CrysAlisPro (Agilent Technologies)'
_computing_data_collection 'CrysAlisPro (Agilent Technologies)'
_computing_data_reduction 'CrysAlisPro (Agilent Technologies)'
_computing_molecular_graphics 'Ortep-3 (L. J. Farrugia, 2001)'
_computing_publication_material SHELXL-97
_computing_structure_refinement 'SHELXL-97 (Sheldrick, 1997)'
_computing_structure_solution 'SHELXS-97 (Sheldrick, 1997)'
_diffrn_ambient_temperature 290(2)
_diffrn_detector_area_resol_mean 15.9149
_diffrn_measured_fraction_theta_full 0.994
_diffrn_measured_fraction_theta_max 0.994
_diffrn_measurement_device_type 'Gemini S Ultra, Agilent Technologies'
_diffrn_measurement_method '\w scans'
_diffrn_radiation_monochromator graphite
_diffrn_radiation_source 'Enhance (Mo) X-ray Source'
_diffrn_radiation_type MoK\a
_diffrn_radiation_wavelength 0.71073
_diffrn_reflns_av_R_equivalents 0.0714
_diffrn_reflns_av_sigmaI/netI 0.0702
_diffrn_reflns_limit_h_max 6
_diffrn_reflns_limit_h_min -11
_diffrn_reflns_limit_k_max 11
_diffrn_reflns_limit_k_min -10
_diffrn_reflns_limit_l_max 53
_diffrn_reflns_limit_l_min -53
_diffrn_reflns_number 13044
_diffrn_reflns_theta_full 26.37
_diffrn_reflns_theta_max 26.37
_diffrn_reflns_theta_min 2.94
_exptl_absorpt_coefficient_mu 0.071
_exptl_absorpt_correction_T_max 0.9757
_exptl_absorpt_correction_T_min 0.9709
_exptl_absorpt_correction_type multi-scan
_exptl_absorpt_process_details
;
CrysAlisPro, Agilent Technologies,
Version 1.171.36.21 (release 14-08-2012 CrysAlis171 .NET)
(compiled Sep 14 2012,17:21:16)
Empirical absorption correction using spherical harmonics,
 implemented in SCALE3 ABSPACK scaling algorithm.
;
_exptl_crystal_density_diffrn 1.159
_exptl_crystal_density_method 'not measured'
_exptl_crystal_F_000 1280
_exptl_crystal_size_max 0.42
_exptl_crystal_size_mid 0.39
_exptl_crystal_size_min 0.35
_refine_diff_density_max 0.146
_refine_diff_density_min -0.158
_refine_diff_density_rms 0.038
_refine_ls_extinction_method none
_refine_ls_goodness_of_fit_ref 1.061
_refine_ls_hydrogen_treatment constr
_refine_ls_matrix_type full
_refine_ls_number_parameters 209
_refine_ls_number_reflns 3509
_refine_ls_number_restraints 0
_refine_ls_restrained_S_all 1.061
_refine_ls_R_factor_all 0.1436
_refine_ls_R_factor_gt 0.0765
_refine_ls_shift/su_max 0.005
_refine_ls_shift/su_mean 0.000
_refine_ls_structure_factor_coef Fsqd
_refine_ls_weighting_details 'calc w=1/[\s^2^(Fo^2^)+(0.0355P)^2^+1.2637P] where P=(Fo^2^+2Fc^2^)/3'
_refine_ls_weighting_scheme calc
_refine_ls_wR_factor_gt 0.1345
_refine_ls_wR_factor_ref 0.1619
_reflns_number_gt 1893
_reflns_number_total 3509
_reflns_threshold_expression >2sigma(I)
_cod_data_source_file compound-2j.cif
_cod_data_source_block shelxl
_cod_database_code 4123303

loop_
_symmetry_equiv_pos_as_xyz
'x, y, z'
'-x+1/2, -y, z+1/2'
'x+1/2, -y+1/2, -z'
'-x, y+1/2, -z+1/2'
'-x, -y, -z'
'x-1/2, y, -z-1/2'
'-x-1/2, y-1/2, z'
'x, -y-1/2, z-1/2'

loop_
_atom_site_label
_atom_site_type_symbol
_atom_site_fract_x
_atom_site_fract_y
_atom_site_fract_z
_atom_site_U_iso_or_equiv
_atom_site_adp_type
_atom_site_occupancy
_atom_site_symmetry_multiplicity
_atom_site_calc_flag
_atom_site_refinement_flags
O1 O 0.6412(2) 0.5527(2) 0.04774(5) 0.0733(7) Uani 1 1 d .
N1 N 0.7545(3) 0.3443(2) 0.06545(5) 0.0517(6) Uani 1 1 d .
H1 H 0.7639 0.2484 0.0636 0.062 Uiso 1 1 d R
C12 C 1.0676(3) 0.5815(3) 0.09630(7) 0.0531(8) Uani 1 1 d .
C16 C 1.0469(3) 0.4322(3) 0.04978(7) 0.0547(8) Uani 1 1 d .
H16 H 0.9928 0.3671 0.0372 0.066 Uiso 1 1 calc R
C11 C 1.0089(3) 0.6394(3) 0.12628(7) 0.0588(8) Uani 1 1 d .
C17 C 0.9890(3) 0.4787(3) 0.07801(6) 0.0463(7) Uani 1 1 d .
C5 C 1.0525(4) 0.3054(3) 0.18074(7) 0.0603(8) Uani 1 1 d .
C8 C 0.9800(3) 0.5301(3) 0.15170(7) 0.0566(8) Uani 1 1 d .
C19 C 0.6614(3) 0.4155(3) 0.04657(7) 0.0496(7) Uani 1 1 d .
C20 C 0.5776(3) 0.3187(3) 0.02399(7) 0.0637(9) Uani 1 1 d .
H20A H 0.4859 0.2880 0.0332 0.095 Uiso 1 1 calc R
H20B H 0.6351 0.2312 0.0190 0.095 Uiso 1 1 calc R
H20C H 0.5583 0.3750 0.0054 0.095 Uiso 1 1 calc R
C18 C 0.8411(3) 0.4209(3) 0.08892(7) 0.0579(8) Uani 1 1 d .
H18A H 0.8572 0.3521 0.1061 0.070 Uiso 1 1 calc R
H18B H 0.7842 0.5053 0.0968 0.070 Uiso 1 1 calc R
C7 C 1.0710(3) 0.4085(3) 0.15575(7) 0.0608(8) Uani 1 1 d .
H7 H 1.1475 0.3930 0.1417 0.073 Uiso 1 1 calc R
C13 C 1.2051(4) 0.6287(3) 0.08560(8) 0.0657(9) Uani 1 1 d .
H13 H 1.2592 0.6962 0.0976 0.079 Uiso 1 1 calc R
C4 C 0.9350(4) 0.3285(4) 0.20152(7) 0.0639(9) Uani 1 1 d .
C15 C 1.1837(4) 0.4809(3) 0.03995(8) 0.0635(9) Uani 1 1 d .
H15 H 1.2219 0.4471 0.0211 0.076 Uiso 1 1 calc R
C14 C 1.2634(4) 0.5790(3) 0.05796(8) 0.0697(9) Uani 1 1 d .
H14 H 1.3560 0.6115 0.0515 0.084 Uiso 1 1 calc R
C21 C 0.9874(4) 0.7861(4) 0.13026(8) 0.0844(11) Uani 1 1 d .
H21A H 0.9536 0.8223 0.1493 0.101 Uiso 1 1 calc R
H21B H 1.0062 0.8526 0.1140 0.101 Uiso 1 1 calc R
C6 C 1.1479(4) 0.1817(4) 0.18554(9) 0.0844(11) Uani 1 1 d .
H6 H 1.2254 0.1645 0.1718 0.101 Uiso 1 1 calc R
C10 C 0.8405(4) 0.4514(4) 0.19652(8) 0.0793(11) Uani 1 1 d .
H10 H 0.7612 0.4666 0.2099 0.095 Uiso 1 1 calc R
C1 C 1.1273(5) 0.0876(5) 0.21013(11) 0.0988(13) Uani 1 1 d .
H1A H 1.1914 0.0071 0.2131 0.119 Uiso 1 1 calc R
C9 C 0.8624(4) 0.5483(4) 0.17263(8) 0.0749(10) Uani 1 1 d .
H9 H 0.7979 0.6288 0.1700 0.090 Uiso 1 1 calc R
C2 C 1.0121(5) 0.1101(5) 0.23081(10) 0.0943(13) Uani 1 1 d .
H2 H 0.9993 0.0443 0.2474 0.113 Uiso 1 1 calc R
C3 C 0.9179(5) 0.2269(5) 0.22697(8) 0.0863(11) Uani 1 1 d .
H3 H 0.8414 0.2411 0.2411 0.104 Uiso 1 1 calc R

loop_
_atom_site_aniso_label
_atom_site_aniso_U_11
_atom_site_aniso_U_22
_atom_site_aniso_U_33
_atom_site_aniso_U_23
_atom_site_aniso_U_13
_atom_site_aniso_U_12
O1 0.0683(15) 0.0315(11) 0.1201(19) -0.0047(11) -0.0128(14) 0.0026(10)
N1 0.0524(15) 0.0324(12) 0.0703(15) -0.0018(12) -0.0052(13) -0.0035(11)
C12 0.0542(19) 0.0438(17) 0.0614(18) -0.0022(14) -0.0065(16) -0.0023(14)
C16 0.056(2) 0.0417(17) 0.0660(19) -0.0050(14) 0.0016(17) -0.0013(14)
C11 0.061(2) 0.0520(19) 0.0634(19) -0.0087(16) -0.0117(16) -0.0003(15)
C17 0.0451(17) 0.0365(15) 0.0572(17) 0.0012(13) -0.0009(14) 0.0032(13)
C5 0.060(2) 0.058(2) 0.0631(19) -0.0074(16) -0.0042(18) 0.0007(17)
C8 0.059(2) 0.0524(19) 0.0581(18) -0.0139(15) -0.0056(17) 0.0061(16)
C19 0.0449(17) 0.0374(16) 0.0664(18) -0.0032(14) 0.0080(15) -0.0032(13)
C20 0.066(2) 0.0474(18) 0.077(2) -0.0025(16) -0.0140(18) -0.0089(16)
C18 0.054(2) 0.0571(19) 0.0622(18) -0.0064(15) -0.0025(16) -0.0073(15)
C7 0.059(2) 0.068(2) 0.0559(18) -0.0075(16) 0.0041(17) 0.0011(17)
C13 0.061(2) 0.0504(19) 0.086(2) -0.0067(17) -0.0073(19) -0.0106(16)
C4 0.067(2) 0.065(2) 0.0595(19) -0.0093(17) -0.0041(18) -0.0108(18)
C15 0.061(2) 0.0512(19) 0.078(2) -0.0035(16) 0.0104(18) 0.0027(16)
C14 0.057(2) 0.060(2) 0.091(2) -0.0014(18) 0.013(2) -0.0085(17)
C21 0.111(3) 0.063(2) 0.079(2) -0.0101(19) -0.009(2) 0.007(2)
C6 0.082(3) 0.081(3) 0.090(3) 0.014(2) 0.009(2) 0.016(2)
C10 0.075(3) 0.092(3) 0.072(2) -0.014(2) 0.018(2) 0.002(2)
C1 0.097(3) 0.090(3) 0.109(3) 0.022(3) -0.008(3) 0.006(2)
C9 0.074(3) 0.075(2) 0.076(2) -0.0147(19) 0.003(2) 0.015(2)
C2 0.109(4) 0.084(3) 0.090(3) 0.018(2) -0.015(3) -0.014(3)
C3 0.092(3) 0.094(3) 0.073(2) -0.003(2) 0.001(2) -0.026(2)

loop_
_atom_type_symbol
_atom_type_description
_atom_type_scat_dispersion_real
_atom_type_scat_dispersion_imag
_atom_type_scat_source
C C 0.0033 0.0016 'International Tables Vol C Tables 4.2.6.8 and 6.1.1.4'
H H 0.0000 0.0000 'International Tables Vol C Tables 4.2.6.8 and 6.1.1.4'
N N 0.0061 0.0033 'International Tables Vol C Tables 4.2.6.8 and 6.1.1.4'
O O 0.0106 0.0060 'International Tables Vol C Tables 4.2.6.8 and 6.1.1.4'

loop_
_geom_angle_atom_site_label_1
_geom_angle_atom_site_label_2
_geom_angle_atom_site_label_3
_geom_angle
C19 N1 C18 123.1(2)
C19 N1 H1 118.5
C18 N1 H1 118.4
C13 C12 C17 117.8(3)
C13 C12 C11 120.1(3)
C17 C12 C11 122.0(3)
C15 C16 C17 121.1(3)
C15 C16 H16 119.5
C17 C16 H16 119.5
C21 C11 C8 121.4(3)
C21 C11 C12 120.2(3)
C8 C11 C12 118.3(3)
C16 C17 C12 119.5(3)
C16 C17 C18 120.5(3)
C12 C17 C18 120.0(3)
C4 C5 C6 119.0(3)
C4 C5 C7 118.4(3)
C6 C5 C7 122.6(3)
C7 C8 C9 117.8(3)
C7 C8 C11 120.1(3)
C9 C8 C11 122.0(3)
O1 C19 N1 122.6(3)
O1 C19 C20 121.1(3)
N1 C19 C20 116.3(2)
C19 C20 H20A 109.5
C19 C20 H20B 109.5
H20A C20 H20B 109.5
C19 C20 H20C 109.5
H20A C20 H20C 109.5
H20B C20 H20C 109.5
N1 C18 C17 115.1(2)
N1 C18 H18A 108.5
C17 C18 H18A 108.5
N1 C18 H18B 108.5
C17 C18 H18B 108.5
H18A C18 H18B 107.5
C8 C7 C5 122.2(3)
C8 C7 H7 118.9
C5 C7 H7 118.9
C14 C13 C12 122.2(3)
C14 C13 H13 118.9
C12 C13 H13 118.9
C10 C4 C5 118.6(3)
C10 C4 C3 122.9(4)
C5 C4 C3 118.5(3)
C14 C15 C16 120.0(3)
C14 C15 H15 120.0
C16 C15 H15 120.0
C15 C14 C13 119.3(3)
C15 C14 H14 120.3
C13 C14 H14 120.3
C11 C21 H21A 120.0
C11 C21 H21B 120.0
H21A C21 H21B 120.0
C1 C6 C5 120.4(4)
C1 C6 H6 119.8
C5 C6 H6 119.8
C9 C10 C4 121.4(3)
C9 C10 H10 119.3
C4 C10 H10 119.3
C6 C1 C2 120.9(4)
C6 C1 H1A 119.5
C2 C1 H1A 119.5
C10 C9 C8 121.6(3)
C10 C9 H9 119.2
C8 C9 H9 119.2
C3 C2 C1 120.5(4)
C3 C2 H2 119.8
C1 C2 H2 119.8
C2 C3 C4 120.7(4)
C2 C3 H3 119.7
C4 C3 H3 119.7

loop_
_geom_bond_atom_site_label_1
_geom_bond_atom_site_label_2
_geom_bond_distance
O1 C19 1.233(3)
N1 C19 1.330(3)
N1 C18 1.447(3)
N1 H1 0.8594
C12 C13 1.393(4)
C12 C17 1.399(4)
C12 C11 1.486(4)
C16 C15 1.379(4)
C16 C17 1.384(4)
C16 H16 0.9300
C11 C21 1.327(4)
C11 C8 1.484(4)
C17 C18 1.510(4)
C5 C4 1.405(4)
C5 C6 1.413(4)
C5 C7 1.421(4)
C8 C7 1.369(4)
C8 C9 1.404(4)
C19 C20 1.501(4)
C20 H20A 0.9600
C20 H20B 0.9600
C20 H20C 0.9600
C18 H18A 0.9700
C18 H18B 0.9700
C7 H7 0.9300
C13 C14 1.372(4)
C13 H13 0.9300
C4 C10 1.403(4)
C4 C3 1.425(5)
C15 C14 1.370(4)
C15 H15 0.9300
C14 H14 0.9300
C21 H21A 0.9300
C21 H21B 0.9300
C6 C1 1.359(5)
C6 H6 0.9300
C10 C9 1.354(4)
C10 H10 0.9300
C1 C2 1.385(5)
C1 H1A 0.9300
C9 H9 0.9300
C2 C3 1.353(5)
C2 H2 0.9300
C3 H3 0.9300

loop_
_geom_hbond_atom_site_label_D
_geom_hbond_atom_site_label_H
_geom_hbond_atom_site_label_A
_geom_hbond_distance_DH
_geom_hbond_distance_HA
_geom_hbond_distance_DA
_geom_hbond_angle_DHA
_geom_hbond_site_symmetry_A
N1 H1 O1 0.86 2.05 2.859(3) 155.5 7_755
